data_4313959
loop_
_publ_author_name
'Augusto Cingolani'
Effendy
'John V. Hanna'
'Maura Pellei'
'Claudio Pettinari'
'Carlo Santini'
'Brian W. Skelton'
'Allan H. White'

_publ_contact_author_address
;
   Department of Chemistry
   University of Western Australia
   35 Stirling Highway
   Crawley
   Western Australia 6009
   Australia
;
_publ_contact_author_email bws@crystal.uwa.edu.au
_publ_contact_author_fax (+61)_08_9380_1118
_publ_contact_author_name 'Skelton, B. W.'
_publ_contact_author_phone (+61)_08-9380_3481
_publ_section_title
;
 Crystal Structures and Vibrational and Solution and Solid-State (CPMAS)
 NMR Spectroscopic Studies in Triphenyl Phosphine, Arsine, and Stibine
 Silver(I) Bromate Systems, (R3E)xAgBrO3 (E = P, As, Sb;x= 1-4)
;
_journal_name_full 'Inorganic Chemistry'
_journal_page_first 4938
_journal_page_last 4948
_journal_paper_doi 10.1021/ic034243e
_journal_volume 42
_journal_year 2003
_chemical_formula_sum 'C73 H64 Ag As4 Br O4'
_chemical_formula_weight 1492.77
_space_group_IT_number 2
_symmetry_cell_setting triclinic
_symmetry_space_group_name_Hall '-P 1'
_symmetry_space_group_name_H-M 'P -1'
_audit_creation_date 01-03-16
_audit_creation_method Xtal3.6
_cell_angle_alpha 88.874(2)
_cell_angle_beta 87.088(2)
_cell_angle_gamma 84.518(2)
_cell_formula_units_Z 2
_cell_length_a 11.8708(9)
_cell_length_b 14.5620(10)
_cell_length_c 18.6130(10)
_cell_measurement_reflns_used 8192
_cell_measurement_temperature 150
_cell_measurement_theta_max 20.4
_cell_measurement_theta_min 2.8
_cell_volume 3198.3(4)
_computing_cell_refinement 'Siemens SAINT (Siemens, 1995)'
_computing_data_collection 'Siemens SMART (Siemens, 1995)'
_computing_data_reduction 'xtal ADDREF SORTRF'
_computing_molecular_graphics xtal
_computing_publication_material 'xtal BONDLA CIFIO'
_computing_structure_refinement 'xtal CRYLSQ'
_computing_structure_solution xtal
_diffrn_ambient_temperature 150
_diffrn_measurement_device_type
;
Bruker SMART CCD diffractometer
;
_diffrn_measurement_method '\w scans'
_diffrn_radiation_detector 'CCD area detector'
_diffrn_radiation_monochromator graphite
_diffrn_radiation_source 'sealed tube'
_diffrn_radiation_type 'Mo K\a'
_diffrn_radiation_wavelength .71073
_diffrn_reflns_av_R_equivalents .058
_diffrn_reflns_av_sigmaI/netI .095
_diffrn_reflns_limit_h_max 16
_diffrn_reflns_limit_h_min -16
_diffrn_reflns_limit_k_max 19
_diffrn_reflns_limit_k_min -19
_diffrn_reflns_limit_l_max 25
_diffrn_reflns_limit_l_min 0
_diffrn_reflns_number 65997
_diffrn_reflns_theta_max 28.99
_diffrn_reflns_theta_min 1.4
_diffrn_standards_decay_% 0
_exptl_absorpt_coefficient_mu 3.042
_exptl_absorpt_correction_T_max .86
_exptl_absorpt_correction_T_min .75
_exptl_absorpt_correction_type multi-scan
_exptl_absorpt_process_details
;
 SADABS; Sheldrick, 1996
;
_exptl_crystal_colour colourless
_exptl_crystal_density_diffrn 1.55
_exptl_crystal_description prism
_exptl_crystal_F_000 1496
_exptl_crystal_size_max .3
_exptl_crystal_size_mid .25
_exptl_crystal_size_min .2
_refine_diff_density_max 4.814
_refine_diff_density_min -2.921
_refine_ls_goodness_of_fit_all 2.075
_refine_ls_goodness_of_fit_ref 1.97
_refine_ls_hydrogen_treatment noref
_refine_ls_matrix_type full
_refine_ls_number_constraints 0
_refine_ls_number_parameters 713
_refine_ls_number_reflns 11149
_refine_ls_number_restraints 6
_refine_ls_R_factor_all .113
_refine_ls_R_factor_gt .069
_refine_ls_shift/su_max .006
_refine_ls_shift/su_mean .0003
_refine_ls_structure_factor_coef F
_refine_ls_weighting_scheme calc
_refine_ls_wR_factor_all .114
_refine_ls_wR_factor_ref .088
_reflns_d_resolution_high .733
_reflns_d_resolution_low 14.452
_reflns_Friedel_coverage 0
_reflns_limit_h_max 16
_reflns_limit_h_min 0
_reflns_limit_k_max 19
_reflns_limit_k_min -19
_reflns_limit_l_max 25
_reflns_limit_l_min -25
_reflns_number_gt 12196
_reflns_number_total 16958
_reflns_threshold_expression 'F    > 4.00 sig(F   )'
_cod_data_source_file ic034243esi20030306_065341.cif
_cod_data_source_block cpmr10
_cod_original_sg_symbol_Hall -p_1
_cod_original_formula_sum 'C73 H64 Ag1 As4 Br1 O4'
_cod_database_code 4313959

loop_
_symmetry_equiv_pos_as_xyz
+x,+y,+z
-x,-y,-z

loop_
_atom_site_label
_atom_site_fract_x
_atom_site_fract_y
_atom_site_fract_z
_atom_site_U_iso_or_equiv
_atom_site_adp_type
_atom_site_calc_flag
_atom_site_calc_attached_atom
_atom_site_occupancy
_atom_site_disorder_assembly
_atom_site_disorder_group
Ag .49305(5) .25108(4) .25193(3) .0174(3) Uani ? ? 1.00000 ? ?
As1 .33576(7) .21623(6) .16241(4) .0225(5) Uani ? ? 1.00000 ? ?
C111 .3816(7) .2124(6) .0610(4) .022(4) Uani ? ? 1.00000 ? ?
C112 .4663(8) .2661(7) .0357(5) .033(5) Uani ? ? 1.00000 ? ?
C113 .5009(9) .2672(7) -.0368(6) .042(6) Uani ? ? 1.00000 ? ?
C114 .4436(10) .2179(8) -.0845(5) .046(7) Uani ? ? 1.00000 ? ?
C115 .3618(12) .1639(9) -.0604(6) .057(8) Uani ? ? 1.00000 ? ?
C116 .3304(11) .1600(8) .0133(5) .047(7) Uani ? ? 1.00000 ? ?
C121 .2756(8) .0967(6) .1764(4) .027(5) Uani ? ? 1.00000 ? ?
C122 .1629(9) .0871(7) .1901(7) .046(7) Uani ? ? 1.00000 ? ?
C123 .1268(9) -.0020(8) .2034(9) .062(9) Uani ? ? 1.00000 ? ?
C124 .2036(9) -.0777(7) .2019(6) .044(7) Uani ? ? 1.00000 ? ?
C125 .3175(9) -.0672(7) .1882(6) .042(6) Uani ? ? 1.00000 ? ?
C126 .3540(8) .0194(7) .1754(5) .036(6) Uani ? ? 1.00000 ? ?
C131 .1965(7) .2989(6) .1602(4) .023(4) Uani ? ? 1.00000 ? ?
C132 .1399(9) .3250(8) .2254(5) .040(6) Uani ? ? 1.00000 ? ?
C133 .0424(10) .3844(9) .2250(6) .052(8) Uani ? ? 1.00000 ? ?
C134 .0017(10) .4213(9) .1622(7) .053(8) Uani ? ? 1.00000 ? ?
C135 .0560(11) .3948(10) .0990(6) .059(8) Uani ? ? 1.00000 ? ?
C136 .1554(9) .3348(8) .0967(5) .041(6) Uani ? ? 1.00000 ? ?
As2 .40465(8) .25128(6) .38479(4) .0253(5) Uani ? ? 1.00000 ? ?
C211 .3374(9) .1428(6) .4227(5) .034(5) Uani ? ? 1.00000 ? ?
C212 .2856(8) .0898(7) .3771(5) .034(5) Uani ? ? 1.00000 ? ?
C213 .2319(9) .0140(7) .4033(7) .050(7) Uani ? ? 1.00000 ? ?
C214 .2258(11) -.0056(8) .4773(7) .065(4) Uiso ? ? 1.00000 ? ?
C215 .2758(15) .0476(11) .5230(6) .095(5) Uiso ? ? 1.00000 ? ?
C216 .3335(11) .1223(9) .4965(7) .065(4) Uiso ? ? 1.00000 ? ?
C221 .5025(8) .2766(6) .4607(5) .029(5) Uani ? ? 1.00000 ? ?
C222 .4739(9) .3448(8) .5101(6) .044(7) Uani ? ? 1.00000 ? ?
C223 .5521(11) .3604(9) .5633(6) .056(8) Uani ? ? 1.00000 ? ?
C224 .6544(11) .3102(9) .5655(6) .052(8) Uani ? ? 1.00000 ? ?
C225 .6826(10) .2426(9) .5158(7) .053(8) Uani ? ? 1.00000 ? ?
C226 .6072(10) .2253(8) .4630(6) .045(7) Uani ? ? 1.00000 ? ?
C231 .2772(8) .3446(6) .4010(4) .027(5) Uani ? ? 1.00000 ? ?
C232 .2871(8) .4313(7) .3687(5) .036(6) Uani ? ? 1.00000 ? ?
C233 .1950(12) .4982(7) .3752(6) .051(8) Uani ? ? 1.00000 ? ?
C234 .0993(10) .4812(9) .4114(8) .057(8) Uani ? ? 1.00000 ? ?
C235 .0888(9) .3948(9) .4450(6) .053(8) Uani ? ? 1.00000 ? ?
C236 .1792(9) .3275(7) .4391(5) .037(6) Uani ? ? 1.00000 ? ?
As3 .56163(7) .41661(5) .22138(5) .0221(5) Uani ? ? 1.00000 ? ?
C311 .6640(7) .4684(5) .2845(5) .024(4) Uani ? ? 1.00000 ? ?
C312 .7384(8) .5316(7) .2579(6) .037(6) Uani ? ? 1.00000 ? ?
C313 .8064(9) .5711(8) .3072(7) .050(7) Uani ? ? 1.00000 ? ?
C314 .7986(9) .5472(8) .3792(7) .050(7) Uani ? ? 1.00000 ? ?
C315 .7269(10) .4836(8) .4038(6) .044(7) Uani ? ? 1.00000 ? ?
C316 .6588(9) .4447(6) .3579(5) .035(6) Uani ? ? 1.00000 ? ?
C321 .4422(8) .5182(6) .2161(4) .026(5) Uani ? ? 1.00000 ? ?
C322 .3381(9) .5007(7) .1915(6) .041(6) Uani ? ? 1.00000 ? ?
C323 .2491(10) .5680(8) .1909(7) .051(7) Uani ? ? 1.00000 ? ?
C324 .2623(9) .6545(7) .2165(6) .045(7) Uani ? ? 1.00000 ? ?
C325 .3647(9) .6734(7) .2404(6) .043(6) Uani ? ? 1.00000 ? ?
C326 .4568(8) .6066(6) .2397(6) .035(6) Uani ? ? 1.00000 ? ?
C331 .6431(8) .4237(6) .1293(5) .031(5) Uani ? ? 1.00000 ? ?
C332 .7232(8) .3518(7) .1115(6) .037(6) Uani ? ? 1.00000 ? ?
C333 .7850(10) .3510(9) .0457(6) .052(8) Uani ? ? 1.00000 ? ?
C334 .7620(12) .4208(12) -.0023(7) .074(10) Uani ? ? 1.00000 ? ?
C335 .6871(10) .4954(6) .0044(5) .040(6) Uani ? ? 1.00000 ? ?
C336 .6201(11) .4955(9) .0790(6) .061(8) Uani ? ? 1.00000 ? ?
As4 .66436(7) .12169(6) .23706(4) .0215(4) Uani ? ? 1.00000 ? ?
C411 .7417(8) .1041(6) .1423(5) .027(5) Uani ? ? 1.00000 ? ?
C412 .8573(9) .1093(9) .1326(6) .050(7) Uani ? ? 1.00000 ? ?
C413 .9110(11) .0980(10) .0633(7) .065(9) Uani ? ? 1.00000 ? ?
C414 .8453(12) .0833(8) .0050(6) .057(8) Uani ? ? 1.00000 ? ?
C415 .7287(12) .0809(8) .0155(6) .051(8) Uani ? ? 1.00000 ? ?
C416 .6783(9) .0910(7) .0839(5) .039(6) Uani ? ? 1.00000 ? ?
C421 .6364(7) -.0037(6) .2630(4) .023(4) Uani ? ? 1.00000 ? ?
C422 .5474(9) -.0174(7) .3127(5) .036(6) Uani ? ? 1.00000 ? ?
C423 .5262(9) -.1044(7) .3370(6) .041(6) Uani ? ? 1.00000 ? ?
C424 .5974(10) -.1815(7) .3110(6) .042(6) Uani ? ? 1.00000 ? ?
C425 .6854(10) -.1680(6) .2623(5) .037(6) Uani ? ? 1.00000 ? ?
C426 .7040(8) -.0803(6) .2368(5) .031(5) Uani ? ? 1.00000 ? ?
C431 .7902(7) .1385(6) .2976(4) .024(5) Uani ? ? 1.00000 ? ?
C432 .8067(9) .2273(7) .3156(7) .046(7) Uani ? ? 1.00000 ? ?
C433 .8946(10) .2416(8) .3606(7) .056(8) Uani ? ? 1.00000 ? ?
C434 .9608(9) .1703(8) .3886(6) .044(7) Uani ? ? 1.00000 ? ?
C435 .9426(10) .0831(8) .3697(7) .055(8) Uani ? ? 1.00000 ? ?
C436 .8571(9) .0657(7) .3251(7) .045(7) Uani ? ? 1.00000 ? ?
Br -.01503(13) -.20792(9) .36251(9) .0665(10) Uani ? ? 1.00000 ? ?
O1 -.0050(19) -.2356(15) .2688(12) .206(9) Uiso ? ? 1.00000 ? ?
O2 .0063(18) -.3029(15) .4047(11) .188(8) Uiso ? ? 1.00000 ? ?
O3 .104(2) -.157(2) .3776(15) .255(12) Uiso ? ? 1.00000 ? ?
O01 .9341(5) -.2682(4) .1155(3) .0330(10) Uiso ? ? 1.00000 ? ?
C01 .9353(14) -.1727(10) .1431(9) .080(12) Uani ? ? 1.00000 ? ?
H112 .50283 .30165 .06889 .04200 Uiso ? ? 1.00000 ? ?
H113 .56273 .30429 -.05417 .05400 Uiso ? ? 1.00000 ? ?
H114 .46431 .22126 -.13639 .05500 Uiso ? ? 1.00000 ? ?
H115 .32428 .13096 -.09444 .07300 Uiso ? ? 1.00000 ? ?
H116 .27468 .11904 .03117 .05700 Uiso ? ? 1.00000 ? ?
H122 .10649 .14171 .19143 .05900 Uiso ? ? 1.00000 ? ?
H123 .04933 -.00905 .21087 .07400 Uiso ? ? 1.00000 ? ?
H124 .17790 -.13768 .21135 .05900 Uiso ? ? 1.00000 ? ?
H125 .37185 -.12021 .18569 .05100 Uiso ? ? 1.00000 ? ?
H126 .43340 .02485 .16726 .04400 Uiso ? ? 1.00000 ? ?
H132 .16812 .29779 .26936 .05300 Uiso ? ? 1.00000 ? ?
H133 .00341 .40225 .27230 .06600 Uiso ? ? 1.00000 ? ?
H134 -.06454 .46572 .16284 .06700 Uiso ? ? 1.00000 ? ?
H135 .02710 .41826 .05393 .07100 Uiso ? ? 1.00000 ? ?
H136 .19326 .31716 .05137 .05300 Uiso ? ? 1.00000 ? ?
H212 .28547 .10389 .32644 .04200 Uiso ? ? 1.00000 ? ?
H213 .19354 -.02266 .37412 .06100 Uiso ? ? 1.00000 ? ?
H214 .17706 -.04919 .49438 .08600 Uiso ? ? 1.00000 ? ?
H215 .29527 .01493 .56615 .12100 Uiso ? ? 1.00000 ? ?
H216 .36394 .15924 .52911 .09500 Uiso ? ? 1.00000 ? ?
H222 .40348 .38289 .50663 .05200 Uiso ? ? 1.00000 ? ?
H223 .52867 .40892 .59829 .06800 Uiso ? ? 1.00000 ? ?
H224 .70388 .32557 .60099 .06700 Uiso ? ? 1.00000 ? ?
H225 .75398 .20498 .51805 .06900 Uiso ? ? 1.00000 ? ?
H226 .62805 .17784 .42794 .05500 Uiso ? ? 1.00000 ? ?
H232 .35571 .44432 .34230 .04500 Uiso ? ? 1.00000 ? ?
H233 .20182 .56025 .35537 .05900 Uiso ? ? 1.00000 ? ?
H234 .03254 .52491 .41117 .07000 Uiso ? ? 1.00000 ? ?
H235 .02185 .38453 .47113 .06700 Uiso ? ? 1.00000 ? ?
H236 .17282 .26830 .46333 .04400 Uiso ? ? 1.00000 ? ?
H312 .73967 .55108 .20690 .04800 Uiso ? ? 1.00000 ? ?
H313 .86035 .61412 .28930 .06600 Uiso ? ? 1.00000 ? ?
H314 .84336 .57771 .41143 .06000 Uiso ? ? 1.00000 ? ?
H315 .72532 .46531 .45443 .05500 Uiso ? ? 1.00000 ? ?
H316 .60659 .40091 .37597 .04400 Uiso ? ? 1.00000 ? ?
H322 .32592 .44000 .17682 .05200 Uiso ? ? 1.00000 ? ?
H323 .17936 .55475 .17151 .06100 Uiso ? ? 1.00000 ? ?
H324 .19905 .70144 .21894 .05100 Uiso ? ? 1.00000 ? ?
H325 .37712 .73303 .25749 .05500 Uiso ? ? 1.00000 ? ?
H326 .52700 .61976 .25630 .04400 Uiso ? ? 1.00000 ? ?
H332 .73764 .30326 .14639 .04900 Uiso ? ? 1.00000 ? ?
H333 .84262 .29992 .03473 .06500 Uiso ? ? 1.00000 ? ?
H334 .80616 .41414 -.04872 .09100 Uiso ? ? 1.00000 ? ?
H335 .67816 .54270 -.03189 .05200 Uiso ? ? 1.00000 ? ?
H336 .56433 .54602 .09155 .07600 Uiso ? ? 1.00000 ? ?
H412 .90075 .12458 .17265 .05800 Uiso ? ? 1.00000 ? ?
H413 .99295 .10057 .05725 .07800 Uiso ? ? 1.00000 ? ?
H414 .87947 .07563 -.04271 .07600 Uiso ? ? 1.00000 ? ?
H415 .68213 .07286 -.02502 .06100 Uiso ? ? 1.00000 ? ?
H416 .59745 .08760 .09124 .05000 Uiso ? ? 1.00000 ? ?
H422 .49829 .03585 .32916 .04600 Uiso ? ? 1.00000 ? ?
H423 .46456 -.11452 .37162 .05100 Uiso ? ? 1.00000 ? ?
H424 .58387 -.24277 .32737 .05100 Uiso ? ? 1.00000 ? ?
H425 .73335 -.22036 .24482 .04800 Uiso ? ? 1.00000 ? ?
H426 .76477 -.07219 .20137 .04100 Uiso ? ? 1.00000 ? ?
H432 .75820 .27973 .29516 .05700 Uiso ? ? 1.00000 ? ?
H433 .90985 .30506 .37066 .07500 Uiso ? ? 1.00000 ? ?
H434 1.01809 .18042 .42170 .05400 Uiso ? ? 1.00000 ? ?
H435 .99138 .03270 .38851 .06800 Uiso ? ? 1.00000 ? ?
H436 .84716 .00276 .31289 .05400 Uiso ? ? 1.00000 ? ?

loop_
_atom_site_aniso_label
_atom_site_aniso_U_11
_atom_site_aniso_U_22
_atom_site_aniso_U_33
_atom_site_aniso_U_12
_atom_site_aniso_U_13
_atom_site_aniso_U_23
Ag .0204(3) .0157(3) .0162(3) -.0005(2) -.0019(2) -.0017(2)
As1 .0234(4) .0257(4) .0198(4) -.0062(3) -.0068(3) -.0009(3)
C111 .024(4) .026(4) .016(4) -.001(3) -.000(3) -.002(3)
C112 .029(5) .031(5) .038(5) -.002(4) .001(4) .004(4)
C113 .044(6) .037(5) .044(6) .004(5) .008(5) .005(5)
C114 .055(7) .051(6) .027(5) .012(5) .007(5) .004(5)
C115 .074(9) .066(8) .031(6) -.009(7) -.003(6) -.009(5)
C116 .074(8) .041(6) .028(5) -.018(6) -.004(5) -.004(4)
C121 .036(5) .026(4) .022(4) -.008(4) -.011(4) .005(3)
C122 .027(5) .032(5) .079(8) -.005(4) -.007(5) .014(5)
C123 .022(5) .044(7) .122(12) -.014(5) -.008(6) .019(7)
C124 .044(6) .029(5) .061(7) -.013(5) -.011(5) .018(5)
C125 .048(6) .027(5) .050(6) .001(4) .005(5) .007(4)
C126 .032(5) .035(5) .041(5) -.009(4) .000(4) -.004(4)
C131 .023(4) .023(4) .025(4) -.003(3) -.006(3) -.008(3)
C132 .035(5) .056(7) .030(5) .001(5) -.011(4) -.008(5)
C133 .043(6) .064(8) .049(7) .001(6) -.006(5) -.019(6)
C134 .037(6) .054(7) .068(8) .008(5) -.011(6) -.008(6)
C135 .048(7) .088(10) .039(6) .015(7) -.011(5) .011(6)
C136 .040(6) .055(6) .025(5) .014(5) -.005(4) .002(4)
As2 .0365(5) .0239(4) .0153(4) -.0028(4) .0016(3) -.0022(3)
C211 .047(6) .023(4) .032(5) -.005(4) -.008(4) .005(4)
C212 .024(5) .042(5) .035(5) -.004(4) -.001(4) -.002(4)
C213 .040(6) .040(6) .072(8) -.007(5) -.011(6) -.010(6)
C221 .033(5) .033(5) .021(4) -.008(4) .002(4) .002(4)
C222 .043(6) .054(7) .034(5) .001(5) -.006(5) -.021(5)
C223 .063(8) .063(8) .044(6) -.005(6) -.018(6) -.030(6)
C224 .058(8) .067(8) .035(6) -.017(6) -.012(5) -.006(5)
C225 .046(7) .058(7) .055(7) .004(6) -.014(6) -.011(6)
C226 .047(6) .050(6) .034(5) .016(5) -.008(5) -.010(5)
C231 .031(5) .031(5) .021(4) -.001(4) -.002(3) -.011(3)
C232 .034(5) .041(5) .030(5) .000(4) .002(4) -.001(4)
C233 .078(9) .031(5) .042(6) .013(6) -.004(6) .000(5)
C234 .035(6) .056(7) .078(9) .016(6) -.020(6) -.026(7)
C235 .033(6) .076(9) .050(7) -.005(6) .006(5) -.027(6)
C236 .041(6) .039(5) .031(5) -.011(4) .003(4) -.011(4)
As3 .0277(5) .0149(4) .0244(4) -.0047(3) -.0029(3) .0003(3)
C311 .027(4) .016(4) .030(4) .003(3) -.005(3) -.008(3)
C312 .028(5) .036(5) .047(6) -.010(4) -.000(4) -.007(4)
C313 .037(6) .045(6) .069(8) -.013(5) -.002(5) -.022(6)
C314 .034(6) .056(7) .063(8) .000(5) -.015(5) -.031(6)
C315 .049(6) .042(6) .038(6) .012(5) -.010(5) -.010(5)
C316 .048(6) .028(5) .029(5) -.001(4) -.005(4) .001(4)
C321 .031(5) .023(4) .022(4) .002(3) .002(3) .002(3)
C322 .045(6) .028(5) .053(6) -.007(4) -.017(5) -.001(4)
C323 .037(6) .050(7) .067(8) -.004(5) -.021(5) .006(6)
C324 .043(6) .038(6) .049(6) .018(5) -.007(5) .006(5)
C325 .045(6) .026(5) .055(7) .008(4) -.007(5) -.002(5)
C326 .035(5) .022(4) .049(6) -.005(4) -.003(4) .002(4)
C331 .044(6) .026(4) .023(4) -.006(4) .001(4) -.004(3)
C332 .034(5) .033(5) .046(6) -.009(4) .006(4) -.007(4)
C333 .048(7) .062(8) .044(6) -.003(6) .013(5) -.005(6)
C334 .061(9) .112(13) .044(7) .003(8) .015(6) .011(8)
C335 .065(7) .023(4) .030(5) .013(5) -.014(5) .001(4)
C336 .072(9) .067(8) .034(6) .028(7) .021(6) .018(5)
As4 .0211(4) .0188(4) .0236(4) .0030(3) .0004(3) .0008(3)
C411 .038(5) .019(4) .024(4) .003(4) .001(4) .002(3)
C412 .037(6) .078(8) .030(5) .016(6) .005(4) .004(5)
C413 .055(8) .089(10) .042(7) .022(7) .019(6) .014(6)
C414 .075(9) .054(7) .033(6) .031(6) .014(6) .006(5)
C415 .082(9) .040(6) .030(5) .012(6) -.010(6) .000(5)
C416 .051(6) .036(5) .029(5) -.000(5) -.000(4) -.001(4)
C421 .028(4) .021(4) .020(4) -.004(3) -.005(3) -.002(3)
C422 .036(5) .031(5) .039(5) -.005(4) .002(4) .000(4)
C423 .035(5) .042(6) .046(6) -.011(4) -.004(5) .009(5)
C424 .064(7) .029(5) .037(5) -.011(5) -.020(5) .004(4)
C425 .058(7) .018(4) .035(5) -.002(4) -.011(5) -.003(4)
C426 .043(5) .023(4) .026(4) .000(4) -.006(4) -.005(3)
C431 .021(4) .029(4) .023(4) -.000(3) -.000(3) -.001(3)
C432 .040(6) .033(5) .066(7) .008(5) -.020(5) -.013(5)
C433 .046(7) .049(7) .077(9) -.010(6) -.021(6) -.017(6)
C434 .029(5) .056(7) .050(6) -.014(5) -.012(5) .002(5)
C435 .042(6) .045(6) .080(9) -.004(5) -.031(6) .021(6)
C436 .042(6) .028(5) .068(7) -.005(4) -.028(5) .010(5)
Br .0684(9) .0500(7) .0825(10) -.0059(7) -.0186(8) .0042(7)
C01 .079(11) .057(9) .109(13) -.031(8) -.013(9) .014(8)

loop_
_atom_type_symbol
_atom_type_description
_atom_type_oxidation_number
_atom_type_number_in_cell
_atom_type_scat_dispersion_real
_atom_type_scat_dispersion_imag
_atom_type_scat_source
C ? 0 146 .002 .002 'Int Tables Vol IV Tables 2.2B and 2.3.1'
H ? 0 128 0 0 'Int Tables Vol IV Tables 2.2B and 2.3.1'
Ag ? 0 2 -1.085 1.101 'Int Tables Vol IV Tables 2.2B and 2.3.1'
As ? 0 8 -.03 2.007 'Int Tables Vol IV Tables 2.2B and 2.3.1'
O ? 0 8 .008 .006 'Int Tables Vol IV Tables 2.2B and 2.3.1'
V ? 0 0 .267 .53 'Int Tables Vol IV Tables 2.2B and 2.3.1'
Br ? 0 2 -.374 2.456 'Int Tables Vol IV Tables 2.2B and 2.3.1'

loop_
_diffrn_attenuator_code
_diffrn_attenuator_scale
? ?

loop_
_geom_angle_atom_site_label_1
_geom_angle_atom_site_label_2
_geom_angle_atom_site_label_3
_geom_angle_site_symmetry_1
_geom_angle_site_symmetry_2
_geom_angle_site_symmetry_3
_geom_angle
_geom_angle_publ_flag
As1 Ag As2 . . . 109.03(4) ?
As1 Ag As3 . . . 109.47(3) ?
As1 Ag As4 . . . 108.46(3) ?
As2 Ag As3 . . . 108.68(3) ?
As2 Ag As4 . . . 110.62(3) ?
As3 Ag As4 . . . 110.56(3) ?
Ag As1 C111 . . . 116.5(3) ?
Ag As1 C121 . . . 115.4(3) ?
Ag As1 C131 . . . 119.0(3) ?
C111 As1 C121 . . . 101.1(3) ?
C111 As1 C131 . . . 100.8(3) ?
C121 As1 C131 . . . 101.3(4) ?
As1 C111 C112 . . . 118.6(6) ?
As1 C111 C116 . . . 121.8(7) ?
C112 C111 C116 . . . 119.6(8) ?
C111 C112 C113 . . . 120.9(9) ?
C111 C112 H112 . . . 119.6 ?
C113 C112 H112 . . . 119.5 ?
C112 C113 C114 . . . 118.5(10) ?
C112 C113 H113 . . . 120.4 ?
C114 C113 H113 . . . 121.1 ?
C113 C114 C115 . . . 121.2(10) ?
C113 C114 H114 . . . 119.2 ?
C115 C114 H114 . . . 119.6 ?
C114 C115 C116 . . . 120.0(12) ?
C114 C115 H115 . . . 119.1 ?
C116 C115 H115 . . . 120.8 ?
C111 C116 C115 . . . 119.7(11) ?
C111 C116 H116 . . . 119.8 ?
C115 C116 H116 . . . 120.5 ?
As1 C121 C122 . . . 123.2(7) ?
As1 C121 C126 . . . 116.7(7) ?
C122 C121 C126 . . . 120.0(9) ?
C121 C122 C123 . . . 119.6(9) ?
C121 C122 H122 . . . 120.7 ?
C123 C122 H122 . . . 119.7 ?
C122 C123 C124 . . . 120.3(10) ?
C122 C123 H123 . . . 119.8 ?
C124 C123 H123 . . . 119.8 ?
C123 C124 C125 . . . 119.6(10) ?
C123 C124 H124 . . . 119.4 ?
C125 C124 H124 . . . 121.0 ?
C124 C125 C126 . . . 120.7(9) ?
C124 C125 H125 . . . 120.2 ?
C126 C125 H125 . . . 119.0 ?
C121 C126 C125 . . . 119.7(9) ?
C121 C126 H126 . . . 121.3 ?
C125 C126 H126 . . . 119.0 ?
As1 C131 C132 . . . 118.7(6) ?
As1 C131 C136 . . . 121.8(6) ?
C132 C131 C136 . . . 119.4(8) ?
C131 C132 C133 . . . 119.5(9) ?
C131 C132 H132 . . . 118.6 ?
C133 C132 H132 . . . 121.8 ?
C132 C133 C134 . . . 121.5(11) ?
C132 C133 H133 . . . 118.1 ?
C134 C133 H133 . . . 120.3 ?
C133 C134 C135 . . . 118.8(11) ?
C133 C134 H134 . . . 120.7 ?
C135 C134 H134 . . . 120.6 ?
C134 C135 C136 . . . 121.8(11) ?
C134 C135 H135 . . . 120.2 ?
C136 C135 H135 . . . 118.0 ?
C131 C136 C135 . . . 118.9(9) ?
C131 C136 H136 . . . 120.3 ?
C135 C136 H136 . . . 120.8 ?
Ag As2 C211 . . . 119.5(3) ?
Ag As2 C221 . . . 117.1(3) ?
Ag As2 C231 . . . 113.6(2) ?
C211 As2 C221 . . . 101.9(4) ?
C211 As2 C231 . . . 100.0(4) ?
C221 As2 C231 . . . 102.0(4) ?
As2 C211 C212 . . . 119.2(7) ?
As2 C211 C216 . . . 121.1(8) ?
C212 C211 C216 . . . 119.6(10) ?
C211 C212 C213 . . . 120.5(9) ?
C211 C212 H212 . . . 120.8 ?
C213 C212 H212 . . . 118.7 ?
C212 C213 C214 . . . 120.0(11) ?
C212 C213 H213 . . . 123.0 ?
C214 C213 H213 . . . 116.8 ?
C213 C214 C215 . . . 119.7(12) ?
C213 C214 H214 . . . 118.1 ?
C215 C214 H214 . . . 121.4 ?
C214 C215 C216 . . . 120.4(11) ?
C214 C215 H215 . . . 111.9 ?
C216 C215 H215 . . . 122.4 ?
C211 C216 C215 . . . 119.7(12) ?
C211 C216 H216 . . . 121.5 ?
C215 C216 H216 . . . 118.6 ?
As2 C221 C222 . . . 122.6(7) ?
As2 C221 C226 . . . 118.0(7) ?
C222 C221 C226 . . . 119.4(9) ?
C221 C222 C223 . . . 119.0(10) ?
C221 C222 H222 . . . 119.5 ?
C223 C222 H222 . . . 121.4 ?
C222 C223 C224 . . . 121.5(11) ?
C222 C223 H223 . . . 117.1 ?
C224 C223 H223 . . . 121.5 ?
C223 C224 C225 . . . 119.2(12) ?
C223 C224 H224 . . . 117.4 ?
C225 C224 H224 . . . 123.3 ?
C224 C225 C226 . . . 120.7(11) ?
C224 C225 H225 . . . 119.8 ?
C226 C225 H225 . . . 119.5 ?
C221 C226 C225 . . . 120.2(10) ?
C221 C226 H226 . . . 119.6 ?
C225 C226 H226 . . . 120.1 ?
As2 C231 C232 . . . 116.8(7) ?
As2 C231 C236 . . . 123.2(7) ?
C232 C231 C236 . . . 120.0(8) ?
C231 C232 C233 . . . 118.6(9) ?
C231 C232 H232 . . . 120.7 ?
C233 C232 H232 . . . 120.7 ?
C232 C233 C234 . . . 121.4(10) ?
C232 C233 H233 . . . 119.7 ?
C234 C233 H233 . . . 118.8 ?
C233 C234 C235 . . . 120.6(11) ?
C233 C234 H234 . . . 121.3 ?
C235 C234 H234 . . . 117.8 ?
C234 C235 C236 . . . 118.9(10) ?
C234 C235 H235 . . . 119.5 ?
C236 C235 H235 . . . 121.6 ?
C231 C236 C235 . . . 120.6(10) ?
C231 C236 H236 . . . 120.4 ?
C235 C236 H236 . . . 119.0 ?
Ag As3 C311 . . . 119.4(2) ?
Ag As3 C321 . . . 116.0(3) ?
Ag As3 C331 . . . 113.6(3) ?
C311 As3 C321 . . . 100.8(3) ?
C311 As3 C331 . . . 101.5(4) ?
C321 As3 C331 . . . 103.2(4) ?
As3 C311 C312 . . . 120.7(7) ?
As3 C311 C316 . . . 118.9(7) ?
C312 C311 C316 . . . 120.4(9) ?
C311 C312 C313 . . . 118.2(9) ?
C311 C312 H312 . . . 120.8 ?
C313 C312 H312 . . . 120.9 ?
C312 C313 C314 . . . 120.2(11) ?
C312 C313 H313 . . . 119.2 ?
C314 C313 H313 . . . 120.5 ?
C313 C314 C315 . . . 120.5(11) ?
C313 C314 H314 . . . 117.8 ?
C315 C314 H314 . . . 121.7 ?
C314 C315 C316 . . . 121.0(10) ?
C314 C315 H315 . . . 119.3 ?
C316 C315 H315 . . . 119.7 ?
C311 C316 C315 . . . 119.7(9) ?
C311 C316 H316 . . . 119.8 ?
C315 C316 H316 . . . 120.6 ?
As3 C321 C322 . . . 118.8(7) ?
As3 C321 C326 . . . 121.9(7) ?
C322 C321 C326 . . . 119.2(8) ?
C321 C322 C323 . . . 121.2(10) ?
C321 C322 H322 . . . 120.2 ?
C323 C322 H322 . . . 118.4 ?
C322 C323 C324 . . . 119.6(11) ?
C322 C323 H323 . . . 119.4 ?
C324 C323 H323 . . . 121.0 ?
C323 C324 C325 . . . 120.0(10) ?
C323 C324 H324 . . . 120.4 ?
C325 C324 H324 . . . 119.6 ?
C324 C325 C326 . . . 121.2(10) ?
C324 C325 H325 . . . 122.1 ?
C326 C325 H325 . . . 116.7 ?
C321 C326 C325 . . . 118.7(9) ?
C321 C326 H326 . . . 120.3 ?
C325 C326 H326 . . . 120.9 ?
As3 C331 C332 . . . 117.5(7) ?
As3 C331 C336 . . . 123.1(7) ?
C332 C331 C336 . . . 119.3(9) ?
C331 C332 C333 . . . 121.2(9) ?
C331 C332 H332 . . . 118.2 ?
C333 C332 H332 . . . 120.5 ?
C332 C333 C334 . . . 118.8(11) ?
C332 C333 H333 . . . 119.8 ?
C334 C333 H333 . . . 121.4 ?
C333 C334 C335 . . . 128.9(12) ?
C333 C334 H334 . . . 114.5 ?
C335 C334 H334 . . . 116.6 ?
C334 C335 C336 . . . 111.3(10) ?
C334 C335 H335 . . . 123.4 ?
C336 C335 H335 . . . 125.3 ?
C331 C336 C335 . . . 120.4(10) ?
C331 C336 H336 . . . 119.4 ?
C335 C336 H336 . . . 120.2 ?
Ag As4 C411 . . . 118.8(2) ?
Ag As4 C421 . . . 117.8(2) ?
Ag As4 C431 . . . 114.0(2) ?
C411 As4 C421 . . . 101.1(3) ?
C411 As4 C431 . . . 101.9(4) ?
C421 As4 C431 . . . 100.5(4) ?
As4 C411 C412 . . . 121.1(7) ?
As4 C411 C416 . . . 119.0(7) ?
C412 C411 C416 . . . 119.8(9) ?
C411 C412 C413 . . . 120.1(10) ?
C411 C412 H412 . . . 120.0 ?
C413 C412 H412 . . . 119.8 ?
C412 C413 C414 . . . 119.0(12) ?
C412 C413 H413 . . . 119.4 ?
C414 C413 H413 . . . 121.6 ?
C413 C414 C415 . . . 120.0(10) ?
C413 C414 H414 . . . 120.8 ?
C415 C414 H414 . . . 119.1 ?
C414 C415 C416 . . . 119.9(11) ?
C414 C415 H415 . . . 120.5 ?
C416 C415 H415 . . . 119.7 ?
C411 C416 C415 . . . 121.1(10) ?
C411 C416 H416 . . . 119.2 ?
C415 C416 H416 . . . 119.7 ?
As4 C421 C422 . . . 118.2(6) ?
As4 C421 C426 . . . 123.0(6) ?
C422 C421 C426 . . . 118.8(8) ?
C421 C422 C423 . . . 121.7(9) ?
C421 C422 H422 . . . 118.5 ?
C423 C422 H422 . . . 119.7 ?
C422 C423 C424 . . . 118.8(9) ?
C422 C423 H423 . . . 122.3 ?
C424 C423 H423 . . . 118.9 ?
C423 C424 C425 . . . 119.5(9) ?
C423 C424 H424 . . . 120.0 ?
C425 C424 H424 . . . 120.5 ?
C424 C425 C426 . . . 121.1(9) ?
C424 C425 H425 . . . 119.2 ?
C426 C425 H425 . . . 119.7 ?
C421 C426 C425 . . . 120.1(8) ?
C421 C426 H426 . . . 119.9 ?
C425 C426 H426 . . . 120.0 ?
As4 C431 C432 . . . 117.5(7) ?
As4 C431 C436 . . . 122.4(7) ?
C432 C431 C436 . . . 120.0(9) ?
C431 C432 C433 . . . 119.0(9) ?
C431 C432 H432 . . . 119.5 ?
C433 C432 H432 . . . 121.5 ?
C432 C433 C434 . . . 121.7(11) ?
C432 C433 H433 . . . 119.0 ?
C434 C433 H433 . . . 119.3 ?
C433 C434 C435 . . . 118.0(11) ?
C433 C434 H434 . . . 121.3 ?
C435 C434 H434 . . . 120.7 ?
C434 C435 C436 . . . 122.3(10) ?
C434 C435 H435 . . . 117.7 ?
C436 C435 H435 . . . 120.0 ?
C431 C436 C435 . . . 119.1(10) ?
C431 C436 H436 . . . 121.2 ?
C435 C436 H436 . . . 119.7 ?
O1 Br O2 . . . 106.1(10) ?
O1 Br O3 . . . 105.6(12) ?
O2 Br O3 . . . 102.0(12) ?

loop_
_geom_bond_atom_site_label_1
_geom_bond_atom_site_label_2
_geom_bond_site_symmetry_1
_geom_bond_site_symmetry_2
_geom_bond_distance
_geom_bond_publ_flag
Ag As1 . . 2.6554(11) ?
Ag As2 . . 2.6367(10) ?
Ag As3 . . 2.6590(10) ?
Ag As4 . . 2.6444(10) ?
As1 C111 . . 1.939(8) ?
As1 C121 . . 1.950(9) ?
As1 C131 . . 1.952(8) ?
C111 C112 . . 1.389(13) ?
C111 C116 . . 1.383(14) ?
C112 C113 . . 1.391(14) ?
C112 H112 . . .959 ?
C113 C114 . . 1.394(16) ?
C113 H113 . . .990 ?
C114 C115 . . 1.360(18) ?
C114 H114 . . .987 ?
C115 C116 . . 1.405(15) ?
C115 H115 . . .954 ?
C116 H116 . . .974 ?
C121 C122 . . 1.370(14) ?
C121 C126 . . 1.390(13) ?
C122 C123 . . 1.418(16) ?
C122 H122 . . .989 ?
C123 C124 . . 1.361(15) ?
C123 H123 . . .939 ?
C124 C125 . . 1.386(16) ?
C124 H124 . . .962 ?
C125 C126 . . 1.384(14) ?
C125 H125 . . .958 ?
C126 H126 . . .957 ?
C131 C132 . . 1.397(13) ?
C131 C136 . . 1.378(13) ?
C132 C133 . . 1.377(15) ?
C132 H132 . . .964 ?
C133 C134 . . 1.367(18) ?
C133 H133 . . 1.001 ?
C134 C135 . . 1.357(17) ?
C134 H134 . . .969 ?
C135 C136 . . 1.398(16) ?
C135 H135 . . .967 ?
C136 H136 . . .963 ?
As2 C211 . . 1.942(9) ?
As2 C221 . . 1.937(9) ?
As2 C231 . . 1.950(9) ?
C211 C212 . . 1.364(14) ?
C211 C216 . . 1.400(15) ?
C212 C213 . . 1.395(15) ?
C212 H212 . . .961 ?
C213 C214 . . 1.400(18) ?
C213 H213 . . .932 ?
C214 C215 . . 1.36(2) ?
C214 H214 . . .939 ?
C215 C216 . . 1.41(2) ?
C215 H215 . . .953 ?
C216 H216 . . .928 ?
C221 C222 . . 1.373(14) ?
C221 C226 . . 1.390(14) ?
C222 C223 . . 1.428(17) ?
C222 H222 . . .962 ?
C223 C224 . . 1.358(18) ?
C223 H223 . . .981 ?
C224 C225 . . 1.370(17) ?
C224 H224 . . .949 ?
C225 C226 . . 1.405(17) ?
C225 H225 . . .966 ?
C226 H226 . . .966 ?
C231 C232 . . 1.401(13) ?
C231 C236 . . 1.373(13) ?
C232 C233 . . 1.395(15) ?
C232 H232 . . .962 ?
C233 C234 . . 1.332(18) ?
C233 H233 . . .978 ?
C234 C235 . . 1.407(19) ?
C234 H234 . . .968 ?
C235 C236 . . 1.384(15) ?
C235 H235 . . .934 ?
C236 H236 . . .972 ?
As3 C311 . . 1.945(9) ?
As3 C321 . . 1.954(8) ?
As3 C331 . . 1.931(9) ?
C311 C312 . . 1.402(13) ?
C311 C316 . . 1.403(12) ?
C312 C313 . . 1.418(16) ?
C312 H312 . . .985 ?
C313 C314 . . 1.379(18) ?
C313 H313 . . .980 ?
C314 C315 . . 1.373(17) ?
C314 H314 . . .963 ?
C315 C316 . . 1.370(15) ?
C315 H315 . . .975 ?
C316 H316 . . .974 ?
C321 C322 . . 1.387(15) ?
C321 C326 . . 1.396(13) ?
C322 C323 . . 1.371(15) ?
C322 H322 . . .956 ?
C323 C324 . . 1.382(16) ?
C323 H323 . . .958 ?
C324 C325 . . 1.369(16) ?
C324 H324 . . .965 ?
C325 C326 . . 1.393(14) ?
C325 H325 . . .958 ?
C326 H326 . . .941 ?
C331 C332 . . 1.378(13) ?
C331 C336 . . 1.407(15) ?
C332 C333 . . 1.394(15) ?
C332 H332 . . .960 ?
C333 C334 . . 1.36(2) ?
C333 H333 . . .978 ?
C334 C335 . . 1.340(18) ?
C334 H334 . . .989 ?
C335 C336 . . 1.564(15) ?
C335 H335 . . .958 ?
C336 H336 . . .965 ?
As4 C411 . . 1.956(8) ?
As4 C421 . . 1.935(8) ?
As4 C431 . . 1.953(9) ?
C411 C412 . . 1.384(15) ?
C411 C416 . . 1.380(14) ?
C412 C413 . . 1.415(16) ?
C412 H412 . . .969 ?
C413 C414 . . 1.400(18) ?
C413 H413 . . .978 ?
C414 C415 . . 1.39(2) ?
C414 H414 . . .962 ?
C415 C416 . . 1.383(14) ?
C415 H415 . . .973 ?
C416 H416 . . .969 ?
C421 C422 . . 1.394(13) ?
C421 C426 . . 1.391(12) ?
C422 C423 . . 1.377(15) ?
C422 H422 . . .970 ?
C423 C424 . . 1.418(14) ?
C423 H423 . . .970 ?
C424 C425 . . 1.374(15) ?
C424 H424 . . .962 ?
C425 C426 . . 1.387(13) ?
C425 H425 . . .959 ?
C426 H426 . . .967 ?
C431 C432 . . 1.376(14) ?
C431 C436 . . 1.370(13) ?
C432 C433 . . 1.404(18) ?
C432 H432 . . .993 ?
C433 C434 . . 1.353(16) ?
C433 H433 . . .982 ?
C434 C435 . . 1.364(17) ?
C434 H434 . . .964 ?
C435 C436 . . 1.388(18) ?
C435 H435 . . .962 ?
C436 H436 . . .968 ?
Br O1 . . 1.79(2) ?
Br O2 . . 1.58(2) ?
Br O3 . . 1.69(3) ?
O01 C01 . . 1.493(16) ?

loop_
_geom_hbond_atom_site_label_D
_geom_hbond_atom_site_label_H
_geom_hbond_atom_site_label_A
_geom_hbond_site_symmetry_D
_geom_hbond_site_symmetry_H
_geom_hbond_site_symmetry_A
_geom_hbond_distance_DH
_geom_hbond_distance_HA
_geom_hbond_distance_DA
_geom_hbond_angle_DHA
_geom_hbond_publ_flag
? ? ? ? ? ? ? ? ? ? ?

loop_
_geom_torsion_atom_site_label_1
_geom_torsion_atom_site_label_2
_geom_torsion_atom_site_label_3
_geom_torsion_atom_site_label_4
_geom_torsion_site_symmetry_1
_geom_torsion_site_symmetry_2
_geom_torsion_site_symmetry_3
_geom_torsion_site_symmetry_4
_geom_torsion
_geom_torsion_publ_flag
? ? ? ? ? ? ? ? ? ?
